data_4514001
loop_
_publ_author_name
'Yan, Wei'
'Zhang, Chuanlei'
'Chen, Shuguang'
'Han, Lijuan'
'Zheng, Hegen'

_publ_section_title
;
 Two Lanthanide Metal-Organic Frameworks as Remarkably Selective and
 Sensitive Bifunctional Luminescence Sensor for Metal Ions and Small
 Organic Molecules.
;
_journal_name_full 'ACS applied materials &amp; interfaces'
_journal_paper_doi 10.1021/acsami.6b14563
_journal_year 2017
_chemical_formula_sum 'C25 H17 N3 O10 Tb'
_chemical_formula_weight 678.33
_space_group_crystal_system monoclinic
_space_group_IT_number 14
_space_group_name_Hall '-P 2yn'
_space_group_name_H-M_alt 'P 1 21/n 1'
_symmetry_space_group_name_Hall '-P 2yn'
_symmetry_space_group_name_H-M 'P 1 21/n 1'
_atom_sites_solution_hydrogens mixed
_audit_creation_method SHELXL-2014/7
_cell_angle_alpha 90
_cell_angle_beta 94.0280(10)
_cell_angle_gamma 90
_cell_formula_units_Z 4
_cell_length_a 10.6273(10)
_cell_length_b 18.7534(17)
_cell_length_c 11.9852(11)
_cell_measurement_reflns_used 9935
_cell_measurement_temperature 296(2)
_cell_measurement_theta_max 27.44
_cell_measurement_theta_min 2.21
_cell_volume 2382.7(4)
_computing_structure_refinement 'SHELXL-2014/7 (Sheldrick, 2014)'
_diffrn_ambient_temperature 296(2)
_diffrn_measured_fraction_theta_full 0.993
_diffrn_measured_fraction_theta_max 0.991
_diffrn_measurement_device_type 'CCD area detector'
_diffrn_measurement_method 'phi and omega scans'
_diffrn_radiation_type MoK\a
_diffrn_radiation_wavelength 0.71073
_diffrn_reflns_av_R_equivalents 0.0331
_diffrn_reflns_av_unetI/netI 0.0282
_diffrn_reflns_Laue_measured_fraction_full 0.993
_diffrn_reflns_Laue_measured_fraction_max 0.991
_diffrn_reflns_limit_h_max 10
_diffrn_reflns_limit_h_min -13
_diffrn_reflns_limit_k_max 24
_diffrn_reflns_limit_k_min -24
_diffrn_reflns_limit_l_max 15
_diffrn_reflns_limit_l_min -15
_diffrn_reflns_number 20948
_diffrn_reflns_point_group_measured_fraction_full 0.993
_diffrn_reflns_point_group_measured_fraction_max 0.991
_diffrn_reflns_theta_full 25.242
_diffrn_reflns_theta_max 27.444
_diffrn_reflns_theta_min 2.172
_exptl_absorpt_coefficient_mu 3.035
_exptl_crystal_colour yellow
_exptl_crystal_density_diffrn 1.891
_exptl_crystal_description block
_exptl_crystal_F_000 1332
_refine_diff_density_max 1.305
_refine_diff_density_min -0.897
_refine_diff_density_rms 0.104
_refine_ls_extinction_method none
_refine_ls_goodness_of_fit_ref 1.040
_refine_ls_hydrogen_treatment constr
_refine_ls_matrix_type full
_refine_ls_number_parameters 352
_refine_ls_number_reflns 5399
_refine_ls_number_restraints 2
_refine_ls_restrained_S_all 1.041
_refine_ls_R_factor_all 0.0268
_refine_ls_R_factor_gt 0.0236
_refine_ls_shift/su_max 0.003
_refine_ls_shift/su_mean 0.000
_refine_ls_structure_factor_coef Fsqd
_refine_ls_weighting_details 'w=1/[\s^2^(Fo^2^)+(0.0313P)^2^+3.5401P] where P=(Fo^2^+2Fc^2^)/3'
_refine_ls_weighting_scheme calc
_refine_ls_wR_factor_gt 0.0615
_refine_ls_wR_factor_ref 0.0646
_reflns_Friedel_coverage 0.000
_reflns_number_gt 4928
_reflns_number_total 5399
_reflns_threshold_expression 'I > 2\s(I)'
_cod_data_source_file am6b14563_si_002.cif
_cod_data_source_block 2
_cod_database_code 4514001
_shelx_shelxl_version_number 2014/7
_shelx_space_group_comment
;
The symmetry employed for this shelxl refinement is uniquely defined
by the following loop, which should always be used as a source of
symmetry information in preference to the above space-group names.
They are only intended as comments.
;

loop_
_space_group_symop_operation_xyz
'x, y, z'
'-x+1/2, y+1/2, -z+1/2'
'-x, -y, -z'
'x-1/2, -y-1/2, z-1/2'

loop_
_atom_site_label
_atom_site_type_symbol
_atom_site_fract_x
_atom_site_fract_y
_atom_site_fract_z
_atom_site_U_iso_or_equiv
_atom_site_adp_type
_atom_site_occupancy
_atom_site_site_symmetry_order
_atom_site_calc_flag
_atom_site_refinement_flags_posn
_atom_site_refinement_flags_adp
Tb1 Tb 0.38188(2) 0.03979(2) 0.59967(2) 0.01478(5) Uani 1 1 d . .
N1 N 0.6488(4) 0.2490(3) 0.9871(4) 0.0752(14) Uani 1 1 d . U
N2 N -0.3795(3) 0.27160(19) 0.6687(3) 0.0466(8) Uani 1 1 d . .
N3 N 0.2791(4) -0.06234(17) 0.7482(3) 0.0444(8) Uani 1 1 d . U
O1 O 0.2062(2) 0.10741(12) 0.65600(19) 0.0296(5) Uani 1 1 d . .
O1W O 0.8805(3) 0.20219(19) 0.0579(3) 0.0766(12) Uani 1 1 d . .
H1WD H 0.8594 0.2100 0.1239 0.092 Uiso 1 1 d R U
H1WA H 0.9603 0.1998 0.0582 0.115 Uiso 1 1 d R U
H1WB H 0.8483 0.1630 0.0342 0.115 Uiso 1 1 d R U
H1WC H 0.8537 0.2360 0.0153 0.115 Uiso 1 1 d R U
O2 O 0.3878(2) 0.13619(13) 0.7399(2) 0.0356(6) Uani 1 1 d . .
O3 O 0.03484(19) 0.42754(10) 0.94914(18) 0.0239(4) Uani 1 1 d . .
O4 O -0.1049(2) 0.34850(11) 0.9904(2) 0.0291(5) Uani 1 1 d . .
O5 O 0.5870(2) 0.03881(12) 0.6750(2) 0.0317(5) Uani 1 1 d . .
O6 O 0.72779(19) -0.01213(12) 0.56947(17) 0.0261(4) Uani 1 1 d . .
O7 O 0.3749(4) -0.02638(17) 0.7774(2) 0.0563(8) Uani 1 1 d . U
O8 O 0.2224(3) -0.04778(13) 0.6547(2) 0.0404(6) Uani 1 1 d . .
O9 O 0.2413(4) -0.10985(17) 0.8079(3) 0.0714(11) Uani 1 1 d . .
C1 C -0.3308(3) 0.2120(2) 0.7125(3) 0.0418(9) Uani 1 1 d . .
H1 H -0.3813 0.1715 0.7114 0.050 Uiso 1 1 calc R U
C2 C -0.2083(3) 0.20701(17) 0.7598(3) 0.0330(7) Uani 1 1 d . .
H2 H -0.1779 0.1638 0.7886 0.040 Uiso 1 1 calc R U
C3 C -0.1315(3) 0.26681(15) 0.7641(3) 0.0225(6) Uani 1 1 d . .
C4 C -0.1824(3) 0.32950(18) 0.7197(3) 0.0345(7) Uani 1 1 d . .
H4 H -0.1351 0.3713 0.7220 0.041 Uiso 1 1 calc R U
C5 C -0.3046(4) 0.3289(2) 0.6718(4) 0.0460(9) Uani 1 1 d . .
H5 H -0.3366 0.3709 0.6398 0.055 Uiso 1 1 calc R U
C6 C 0.0034(3) 0.26144(14) 0.8063(2) 0.0200(5) Uani 1 1 d . .
C7 C 0.0761(3) 0.20876(15) 0.7612(2) 0.0229(6) Uani 1 1 d . .
H7 H 0.0372 0.1775 0.7093 0.027 Uiso 1 1 calc R U
C8 C 0.2041(3) 0.20049(15) 0.7898(2) 0.0224(6) Uani 1 1 d . .
C9 C 0.2631(3) 0.24720(16) 0.8690(3) 0.0246(6) Uani 1 1 d . .
C10 C 0.1905(3) 0.30081(15) 0.9135(2) 0.0229(6) Uani 1 1 d . .
H10 H 0.2292 0.3324 0.9650 0.027 Uiso 1 1 calc R U
C11 C 0.0625(3) 0.30875(14) 0.8836(2) 0.0185(5) Uani 1 1 d . .
C12 C 0.3990(3) 0.2447(2) 0.9100(3) 0.0352(8) Uani 1 1 d . .
C13 C 0.4546(4) 0.1840(3) 0.9582(3) 0.0540(12) Uani 1 1 d . .
H13 H 0.4096 0.1417 0.9638 0.065 Uiso 1 1 calc R U
C14 C 0.5828(5) 0.1893(3) 0.9982(4) 0.0708(14) Uani 1 1 d . U
H14 H 0.6220 0.1501 1.0332 0.085 Uiso 1 1 calc R U
C15 C 0.5978(4) 0.3067(4) 0.9442(4) 0.0701(17) Uani 1 1 d . .
H15 H 0.6456 0.3480 0.9394 0.084 Uiso 1 1 calc R U
C16 C 0.4724(3) 0.3063(3) 0.9057(4) 0.0490(10) Uani 1 1 d . .
H16 H 0.4359 0.3479 0.8762 0.059 Uiso 1 1 calc R U
C17 C 0.2714(3) 0.14446(15) 0.7260(2) 0.0218(6) Uani 1 1 d . .
C18 C -0.0086(3) 0.36450(14) 0.9432(2) 0.0178(5) Uani 1 1 d . .
C19 C 0.6939(3) 0.01334(15) 0.6598(2) 0.0222(6) Uani 1 1 d . .
C20 C 0.7865(3) 0.01245(16) 0.7589(3) 0.0243(6) Uani 1 1 d . .
C21 C 0.7433(3) 0.0153(2) 0.8655(3) 0.0361(8) Uani 1 1 d . .
H21 H 0.6575 0.0207 0.8740 0.043 Uiso 1 1 calc R U
C22 C 0.8259(3) 0.0102(2) 0.9585(3) 0.0405(9) Uani 1 1 d . .
H22 H 0.7948 0.0110 1.0290 0.049 Uiso 1 1 calc R U
C23 C 0.9553(3) 0.00368(18) 0.9494(3) 0.0293(7) Uani 1 1 d . .
C24 C 0.9972(3) 0.0047(2) 0.8430(3) 0.0425(9) Uani 1 1 d . .
H24 H 1.0836 0.0036 0.8346 0.051 Uiso 1 1 calc R U
C25 C 0.9146(3) 0.0075(2) 0.7480(3) 0.0379(8) Uani 1 1 d . .
H25 H 0.9456 0.0060 0.6773 0.045 Uiso 1 1 calc R U

loop_
_atom_site_aniso_label
_atom_site_aniso_U_11
_atom_site_aniso_U_22
_atom_site_aniso_U_33
_atom_site_aniso_U_23
_atom_site_aniso_U_13
_atom_site_aniso_U_12
Tb1 0.01193(7) 0.01555(8) 0.01684(8) -0.00017(4) 0.00084(5) 0.00257(4)
N1 0.037(2) 0.127(4) 0.059(3) -0.049(3) -0.0149(18) 0.021(2)
N2 0.0230(14) 0.053(2) 0.062(2) -0.0132(16) -0.0117(14) 0.0016(14)
N3 0.061(2) 0.0348(16) 0.0407(18) 0.0084(13) 0.0277(16) 0.0084(15)
O1 0.0184(10) 0.0320(12) 0.0382(12) -0.0146(9) 0.0011(9) 0.0055(9)
O1W 0.0348(16) 0.076(2) 0.115(3) 0.053(2) -0.0270(17) -0.0220(15)
O2 0.0198(11) 0.0424(13) 0.0440(14) -0.0214(11) -0.0026(10) 0.0095(10)
O3 0.0205(10) 0.0163(9) 0.0353(11) -0.0039(8) 0.0050(9) -0.0040(8)
O4 0.0272(11) 0.0187(10) 0.0436(13) -0.0055(9) 0.0185(10) -0.0032(8)
O5 0.0176(11) 0.0450(14) 0.0312(12) -0.0112(9) -0.0068(9) 0.0091(9)
O6 0.0197(10) 0.0351(12) 0.0228(10) -0.0046(9) -0.0043(8) 0.0030(9)
O7 0.076(2) 0.0622(18) 0.0301(14) 0.0138(13) 0.0005(14) -0.0146(16)
O8 0.0343(14) 0.0329(13) 0.0560(17) 0.0072(11) 0.0173(13) 0.0008(10)
O9 0.103(3) 0.0473(17) 0.069(2) 0.0265(16) 0.044(2) -0.0037(18)
C1 0.0246(17) 0.044(2) 0.056(2) -0.0171(17) -0.0011(16) -0.0100(15)
C2 0.0239(15) 0.0256(15) 0.050(2) -0.0088(14) 0.0037(14) -0.0019(12)
C3 0.0152(13) 0.0236(14) 0.0288(15) -0.0084(11) 0.0012(11) 0.0012(11)
C4 0.0259(16) 0.0262(16) 0.050(2) -0.0033(14) -0.0046(15) 0.0024(13)
C5 0.0305(19) 0.044(2) 0.062(3) -0.0049(18) -0.0120(18) 0.0065(16)
C6 0.0160(13) 0.0163(12) 0.0280(14) -0.0035(10) 0.0028(11) -0.0010(10)
C7 0.0184(13) 0.0225(14) 0.0279(15) -0.0079(11) 0.0025(11) -0.0010(11)
C8 0.0204(14) 0.0203(13) 0.0266(14) -0.0034(11) 0.0034(11) 0.0043(11)
C9 0.0183(13) 0.0279(15) 0.0272(15) -0.0044(11) -0.0010(11) 0.0055(11)
C10 0.0195(14) 0.0224(13) 0.0266(14) -0.0063(11) 0.0004(11) 0.0019(11)
C11 0.0163(13) 0.0169(12) 0.0228(13) -0.0024(10) 0.0034(10) 0.0004(10)
C12 0.0211(15) 0.054(2) 0.0291(17) -0.0185(15) -0.0053(13) 0.0137(15)
C13 0.050(2) 0.070(3) 0.040(2) -0.015(2) -0.0120(18) 0.033(2)
C14 0.066(3) 0.098(3) 0.046(2) -0.016(3) -0.014(2) 0.059(2)
C15 0.0228(19) 0.122(5) 0.065(3) -0.048(3) -0.003(2) -0.003(2)
C16 0.0205(17) 0.072(3) 0.053(2) -0.028(2) -0.0037(16) -0.0017(17)
C17 0.0194(13) 0.0211(13) 0.0252(14) -0.0025(11) 0.0036(11) 0.0042(11)
C18 0.0179(12) 0.0150(12) 0.0202(13) -0.0017(9) -0.0013(10) 0.0004(10)
C19 0.0175(13) 0.0224(14) 0.0262(15) -0.0029(11) -0.0033(11) 0.0001(11)
C20 0.0189(14) 0.0261(14) 0.0268(15) -0.0047(11) -0.0058(12) 0.0024(11)
C21 0.0198(15) 0.058(2) 0.0293(17) -0.0099(15) -0.0043(13) 0.0088(15)
C22 0.0229(17) 0.071(3) 0.0265(17) -0.0113(16) -0.0038(13) 0.0105(17)
C23 0.0201(14) 0.0381(17) 0.0283(16) -0.0083(13) -0.0086(13) 0.0046(13)
C24 0.0159(15) 0.080(3) 0.0312(18) -0.0026(18) -0.0039(13) 0.0099(17)
C25 0.0209(16) 0.066(2) 0.0264(17) -0.0027(16) -0.0025(13) 0.0052(16)

loop_
_atom_type_symbol
_atom_type_description
_atom_type_scat_dispersion_real
_atom_type_scat_dispersion_imag
_atom_type_scat_source
C C 0.0033 0.0016 'International Tables Vol C Tables 4.2.6.8 and 6.1.1.4'
H H 0.0000 0.0000 'International Tables Vol C Tables 4.2.6.8 and 6.1.1.4'
N N 0.0061 0.0033 'International Tables Vol C Tables 4.2.6.8 and 6.1.1.4'
O O 0.0106 0.0060 'International Tables Vol C Tables 4.2.6.8 and 6.1.1.4'
Tb Tb -0.1723 4.1537 'International Tables Vol C Tables 4.2.6.8 and 6.1.1.4'

loop_
_geom_angle_atom_site_label_1
_geom_angle_atom_site_label_2
_geom_angle_atom_site_label_3
_geom_angle
_geom_angle_site_symmetry_1
_geom_angle_site_symmetry_3
O5 Tb1 O6 138.05(8) . 3_656
O5 Tb1 O3 74.34(7) . 2_546
O6 Tb1 O3 76.10(7) 3_656 2_546
O5 Tb1 O1 129.06(8) . .
O6 Tb1 O1 90.63(7) 3_656 .
O3 Tb1 O1 148.39(7) 2_546 .
O5 Tb1 O2 76.13(7) . .
O6 Tb1 O2 138.16(8) 3_656 .
O3 Tb1 O2 145.72(8) 2_546 .
O1 Tb1 O2 53.29(7) . .
O5 Tb1 O7 75.07(11) . .
O6 Tb1 O7 126.60(10) 3_656 .
O3 Tb1 O7 78.53(10) 2_546 .
O1 Tb1 O7 87.24(10) . .
O2 Tb1 O7 77.37(10) . .
O5 Tb1 O4 97.28(8) . 4_665
O6 Tb1 O4 76.79(8) 3_656 4_665
O3 Tb1 O4 125.68(7) 2_546 4_665
O1 Tb1 O4 77.04(7) . 4_665
O2 Tb1 O4 75.00(8) . 4_665
O7 Tb1 O4 152.35(9) . 4_665
O5 Tb1 O8 122.44(9) . .
O6 Tb1 O8 76.94(9) 3_656 .
O3 Tb1 O8 75.65(7) 2_546 .
O1 Tb1 O8 73.42(8) . .
O2 Tb1 O8 106.79(9) . .
O7 Tb1 O8 51.43(11) . .
O4 Tb1 O8 139.84(8) 4_665 .
O5 Tb1 O3 69.56(8) . 4_665
O6 Tb1 O3 75.27(7) 3_656 4_665
O3 Tb1 O3 76.97(7) 2_546 4_665
O1 Tb1 O3 127.77(7) . 4_665
O2 Tb1 O3 108.35(8) . 4_665
O7 Tb1 O3 141.16(10) . 4_665
O4 Tb1 O3 50.91(6) 4_665 4_665
O8 Tb1 O3 144.75(8) . 4_665
O5 Tb1 C18 81.16(8) . 4_665
O6 Tb1 C18 76.91(8) 3_656 4_665
O3 Tb1 C18 102.48(7) 2_546 4_665
O1 Tb1 C18 102.20(8) . 4_665
O2 Tb1 C18 89.72(8) . 4_665
O7 Tb1 C18 155.03(10) . 4_665
O4 Tb1 C18 25.16(7) 4_665 4_665
O8 Tb1 C18 153.42(9) . 4_665
O3 Tb1 C18 25.96(7) 4_665 4_665
O5 Tb1 Tb1 66.59(6) . 3_656
O6 Tb1 Tb1 71.58(5) 3_656 3_656
O3 Tb1 Tb1 40.44(5) 2_546 3_656
O1 Tb1 Tb1 158.14(6) . 3_656
O2 Tb1 Tb1 135.60(6) . 3_656
O7 Tb1 Tb1 113.40(9) . 3_656
O4 Tb1 Tb1 86.36(5) 4_665 3_656
O8 Tb1 Tb1 113.10(6) . 3_656
O3 Tb1 Tb1 36.53(4) 4_665 3_656
C18 Tb1 Tb1 62.19(5) 4_665 3_656
C15 N1 C14 122.1(4) . .
C1 N2 C5 116.8(3) . .
O9 N3 O7 121.5(4) . .
O9 N3 O8 121.2(4) . .
O7 N3 O8 117.4(3) . .
C17 O1 Tb1 94.40(17) . .
C17 O2 Tb1 91.29(18) . .
C18 O3 Tb1 162.35(19) . 2_556
C18 O3 Tb1 90.92(16) . 4_566
Tb1 O3 Tb1 103.03(7) 2_556 4_566
C18 O4 Tb1 96.64(16) . 4_566
C19 O5 Tb1 141.9(2) . .
C19 O6 Tb1 132.73(19) . 3_656
N3 O7 Tb1 95.9(2) . .
N3 O8 Tb1 95.0(2) . .
N2 C1 C2 123.3(3) . .
C1 C2 C3 119.6(3) . .
C2 C3 C4 117.4(3) . .
C2 C3 C6 120.5(3) . .
C4 C3 C6 121.9(3) . .
C5 C4 C3 118.9(3) . .
N2 C5 C4 123.9(4) . .
C7 C6 C11 118.2(3) . .
C7 C6 C3 117.7(2) . .
C11 C6 C3 124.0(2) . .
C6 C7 C8 123.1(3) . .
C7 C8 C9 118.6(3) . .
C7 C8 C17 116.4(3) . .
C9 C8 C17 124.8(3) . .
C10 C9 C8 118.4(3) . .
C10 C9 C12 116.3(3) . .
C8 C9 C12 125.3(3) . .
C9 C10 C11 122.4(3) . .
C10 C11 C6 119.2(2) . .
C10 C11 C18 118.0(2) . .
C6 C11 C18 122.6(2) . .
C13 C12 C16 118.2(4) . .
C13 C12 C9 122.3(4) . .
C16 C12 C9 119.4(3) . .
C12 C13 C14 116.9(5) . .
N1 C14 C13 121.8(5) . .
N1 C15 C16 119.6(6) . .
C15 C16 C12 121.3(5) . .
O2 C17 O1 121.0(3) . .
O2 C17 C8 121.3(3) . .
O1 C17 C8 117.6(3) . .
O4 C18 O3 120.5(2) . .
O4 C18 C11 120.5(2) . .
O3 C18 C11 118.9(2) . .
O4 C18 Tb1 58.20(14) . 4_566
O3 C18 Tb1 63.11(14) . 4_566
C11 C18 Tb1 168.05(19) . 4_566
O5 C19 O6 125.8(3) . .
O5 C19 C20 116.2(3) . .
O6 C19 C20 118.0(3) . .
C25 C20 C21 118.8(3) . .
C25 C20 C19 121.8(3) . .
C21 C20 C19 119.4(3) . .
C22 C21 C20 120.7(3) . .
C21 C22 C23 121.5(3) . .
C24 C23 C22 117.1(3) . .
C24 C23 C23 121.5(4) . 3_757
C22 C23 C23 121.4(4) . 3_757
C23 C24 C25 122.1(3) . .
C20 C25 C24 119.8(3) . .

loop_
_geom_bond_atom_site_label_1
_geom_bond_atom_site_label_2
_geom_bond_distance
_geom_bond_site_symmetry_2
Tb1 O5 2.300(2) .
Tb1 O6 2.325(2) 3_656
Tb1 O3 2.3727(19) 2_546
Tb1 O1 2.393(2) .
Tb1 O2 2.467(2) .
Tb1 O7 2.471(3) .
Tb1 O4 2.480(2) 4_665
Tb1 O8 2.482(2) .
Tb1 O3 2.585(2) 4_665
Tb1 C18 2.898(3) 4_665
Tb1 Tb1 3.8833(3) 3_656
N1 C15 1.300(8) .
N1 C14 1.333(8) .
N2 C1 1.324(5) .
N2 C5 1.337(5) .
N3 O9 1.228(4) .
N3 O7 1.251(5) .
N3 O8 1.265(5) .
O1 C17 1.259(4) .
O2 C17 1.246(4) .
O3 C18 1.269(3) .
O3 Tb1 2.3726(19) 2_556
O3 Tb1 2.585(2) 4_566
O4 C18 1.240(3) .
O4 Tb1 2.480(2) 4_566
O5 C19 1.258(4) .
O6 C19 1.259(4) .
O6 Tb1 2.325(2) 3_656
C1 C2 1.386(5) .
C2 C3 1.386(4) .
C3 C4 1.384(4) .
C3 C6 1.490(4) .
C4 C5 1.383(5) .
C6 C7 1.387(4) .
C6 C11 1.400(4) .
C7 C8 1.389(4) .
C8 C9 1.406(4) .
C8 C17 1.508(4) .
C9 C10 1.396(4) .
C9 C12 1.494(4) .
C10 C11 1.390(4) .
C11 C18 1.500(4) .
C12 C13 1.390(6) .
C12 C16 1.396(6) .
C13 C14 1.416(7) .
C15 C16 1.380(5) .
C18 Tb1 2.899(3) 4_566
C19 C20 1.488(4) .
C20 C25 1.381(4) .
C20 C21 1.389(5) .
C21 C22 1.373(5) .
C22 C23 1.391(5) .
C23 C24 1.381(5) .
C23 C23 1.494(6) 3_757
C24 C25 1.388(5) .
